data_7243313
loop_
_publ_author_name
'Peloquin, Andrew J.'
'McMillen, Colin D.'
'Pennington, William T.'

_publ_section_title
;
 One dimensional halogen bond design: Br&#x22EF;N versus I&#x22EF;N with
 fluoroarenes
;
_journal_issue 35
_journal_name_full CrystEngComm
_journal_page_first 6098
_journal_page_last 6106
_journal_paper_doi 10.1039/D1CE00864A
_journal_volume 23
_journal_year 2021
_chemical_formula_moiety 'C12 F8 I2, C10 H8 N2'
_chemical_formula_sum 'C22 H8 F8 I2 N2'
_chemical_formula_weight 706.118
_space_group_crystal_system triclinic
_space_group_IT_number 2
_space_group_name_Hall '-P 1'
_space_group_name_H-M_alt 'P -1'
_symmetry_Int_Tables_number 2
_audit_creation_date 2021-05-25
_audit_creation_method
;
Olex2 1.3
(compiled 2020.11.12 svn.r5f609507 for OlexSys, GUI svn.r6272)
;
_audit_update_record
;
2021-06-27 deposited with the CCDC.	2021-08-02 downloaded from the CCDC.
;
_cell_angle_alpha 105.190(4)
_cell_angle_beta 107.580(2)
_cell_angle_gamma 90.334(3)
_cell_formula_units_Z 2
_cell_length_a 7.9217(5)
_cell_length_b 11.1526(9)
_cell_length_c 12.8382(10)
_cell_measurement_reflns_used 9937
_cell_measurement_temperature 100(2)
_cell_measurement_theta_max 26.73
_cell_measurement_theta_min 2.19
_cell_volume 1039.01(14)
_computing_cell_refinement 'Bruker SAINT'
_computing_data_collection 'Bruker APEX3'
_computing_data_reduction 'Bruker SAINT'
_computing_molecular_graphics 'Olex2 1.3 (Dolomanov et al., 2009)'
_computing_publication_material 'Olex2 1.3 (Dolomanov et al., 2009)'
_computing_structure_refinement 'SHELXL-2016/6 (Sheldrick, 2016)'
_computing_structure_solution 'SHELXT 2014/5 (Sheldrick, 2014)'
_diffrn_ambient_temperature 100.0
_diffrn_measured_fraction_theta_full 0.9995
_diffrn_measured_fraction_theta_max 0.9995
_diffrn_measurement_device_type 'Bruker D8 Quest Photon 100'
_diffrn_measurement_method '\f and \w scans'
_diffrn_radiation_type MoK\a
_diffrn_radiation_wavelength 0.71073
_diffrn_reflns_av_R_equivalents 0.0621
_diffrn_reflns_av_unetI/netI 0.0291
_diffrn_reflns_Laue_measured_fraction_full 0.9995
_diffrn_reflns_Laue_measured_fraction_max 0.9995
_diffrn_reflns_limit_h_max 9
_diffrn_reflns_limit_h_min -10
_diffrn_reflns_limit_k_max 14
_diffrn_reflns_limit_k_min -13
_diffrn_reflns_limit_l_max 9
_diffrn_reflns_limit_l_min -16
_diffrn_reflns_number 61424
_diffrn_reflns_point_group_measured_fraction_full 0.9995
_diffrn_reflns_point_group_measured_fraction_max 0.9995
_diffrn_reflns_theta_full 25.2417
_diffrn_reflns_theta_max 26.76
_diffrn_reflns_theta_min 2.19
_diffrn_source 'Incoatec I\mS'
_diffrn_source_current 1.0
_diffrn_source_power 0.05
_diffrn_source_voltage 50.0
_diffrn_standards_number 0
_exptl_absorpt_coefficient_mu 3.112
_exptl_absorpt_correction_T_max 0.745429
_exptl_absorpt_correction_T_min 0.648507
_exptl_absorpt_correction_type multi-scan
_exptl_absorpt_process_details
;
 TWINABS-2012/1 (Bruker,2012) was used for absorption correction.

Final HKLF 4 output contains 61424 reflections, Rint = 0.0621
 (33545 with I > 3sig(I), Rint = 0.0505)
;
_exptl_crystal_colour colourless
_exptl_crystal_colour_primary colourless
_exptl_crystal_density_diffrn 2.257
_exptl_crystal_density_meas ?
_exptl_crystal_density_method 'not measured'
_exptl_crystal_description column
_exptl_crystal_F_000 662.879
_exptl_crystal_size_max 0.186
_exptl_crystal_size_mid 0.047
_exptl_crystal_size_min 0.041
_exptl_transmission_factor_max 'not measured'
_exptl_transmission_factor_min 'not measured'
_refine_diff_density_max 1.6827
_refine_diff_density_min -1.3693
_refine_diff_density_rms 0.3256
_refine_ls_d_res_high 0.7894
_refine_ls_d_res_low 9.3065
_refine_ls_goodness_of_fit_ref 1.0647
_refine_ls_hydrogen_treatment constr
_refine_ls_matrix_type full
_refine_ls_number_constraints 16
_refine_ls_number_parameters 307
_refine_ls_number_reflns 4423
_refine_ls_number_restraints 0
_refine_ls_restrained_S_all 1.0647
_refine_ls_R_factor_all 0.0613
_refine_ls_R_factor_gt 0.0453
_refine_ls_shift/su_max 0.0003
_refine_ls_shift/su_mean 0.0000
_refine_ls_structure_factor_coef Fsqd
_refine_ls_weighting_details 'w=1/[\s^2^(Fo^2^)+(0.0000P)^2^+18.9701P] where P=(Fo^2^+2Fc^2^)/3'
_refine_ls_weighting_scheme calc
_refine_ls_wR_factor_gt 0.0884
_refine_ls_wR_factor_ref 0.0951
_reflns_Friedel_coverage 0.0
_reflns_limit_h_max 9
_reflns_limit_h_min -10
_reflns_limit_k_max 13
_reflns_limit_k_min -14
_reflns_limit_l_max 16
_reflns_limit_l_min 0
_reflns_number_gt 3740
_reflns_number_total 4423
_reflns_threshold_expression I>=2u(I)
_cod_data_source_file d1ce00864a2.cif
_cod_data_source_block I2F8bph_44bipy
_cod_depositor_comments
;
The following automatic conversions were performed:

data item '_exptl_crystal_density_meas' value 'not measured' was
changed to '?' -- the value is perceived as not measured.

Automatic conversion script
Id: cif_fix_values 7556 2019-12-06 15:28:31Z antanas 

 Adding full bibliography for 7243307--7243335.cif.
;
_cod_database_code 7243313
_olex2_refinement_description
;
1.a Aromatic/amide H refined with riding coordinates:
 C16(H16), C21(H21), C19(H19), C17(H17), C14(H14), C22(H22), C18(H18), C13(H13)
;
_olex2_submission_special_instructions 'No special instructions were received'

loop_
_space_group_symop_id
_space_group_symop_operation_xyz
1 x,y,z
2 -x,-y,-z

loop_
_atom_site_label
_atom_site_type_symbol
_atom_site_fract_x
_atom_site_fract_y
_atom_site_fract_z
_atom_site_U_iso_or_equiv
_atom_site_adp_type
_atom_site_occupancy
_atom_site_refinement_flags_posn
I1 I 0.63130(6) 0.38542(4) 0.26393(4) 0.01490(11) Uani 1.000000 .
I2 I 1.11438(5) 0.86079(4) 1.21492(4) 0.01547(11) Uani 1.000000 .
F7 F 1.0396(5) 0.8272(3) 0.7750(3) 0.0185(8) Uani 1.000000 .
F2 F 0.6663(5) 0.7572(3) 0.6397(3) 0.0174(8) Uani 1.000000 .
F5 F 0.8805(5) 0.6006(4) 1.0643(3) 0.0186(8) Uani 1.000000 .
F3 F 1.0004(5) 0.4182(3) 0.7008(3) 0.0183(8) Uani 1.000000 .
F4 F 0.8974(5) 0.3108(3) 0.4787(3) 0.0179(8) Uani 1.000000 .
F6 F 0.7721(5) 0.4874(3) 0.8430(3) 0.0185(8) Uani 1.000000 .
F8 F 1.1596(5) 0.9378(3) 0.9973(3) 0.0190(8) Uani 1.000000 .
F1 F 0.5437(5) 0.6418(4) 0.4175(3) 0.0195(8) Uani 1.000000 .
N1 N 0.5169(8) 0.2727(5) 0.0351(5) 0.0197(12) Uani 1.000000 .
N2 N 0.2221(7) -0.0262(5) -0.5547(5) 0.0186(12) Uani 1.000000 .
C7 C 1.0246(9) 0.7729(6) 1.0389(6) 0.0153(13) Uani 1.000000 .
C5 C 0.8911(8) 0.4760(6) 0.6326(5) 0.0130(12) Uani 1.000000 .
C8 C 0.9250(8) 0.6577(6) 0.9953(6) 0.0164(13) Uani 1.000000 .
C20 C 0.3292(9) 0.0918(6) -0.3210(6) 0.0162(13) Uani 1.000000 .
C15 C 0.3924(8) 0.1556(6) -0.1976(5) 0.0124(12) Uani 1.000000 .
C6 C 0.8334(8) 0.4195(6) 0.5156(6) 0.0135(13) Uani 1.000000 .
C2 C 0.6618(8) 0.5872(6) 0.4862(5) 0.0133(12) Uani 1.000000 .
C16 C 0.3718(9) 0.0949(6) -0.1190(6) 0.0174(13) Uani 1.000000 .
H16 H 0.3166(9) 0.0121(6) -0.1441(6) 0.0209(16) Uiso 1.000000 R
C11 C 0.9987(9) 0.7699(6) 0.8455(6) 0.0152(13) Uani 1.000000 .
C21 C 0.3838(9) -0.0256(6) -0.3645(6) 0.0189(14) Uani 1.000000 .
H21 H 0.4579(9) -0.0675(6) -0.3148(6) 0.0227(17) Uiso 1.000000 R
C9 C 0.8666(8) 0.5991(6) 0.8792(6) 0.0150(13) Uani 1.000000 .
C10 C 0.9019(8) 0.6543(6) 0.8025(6) 0.0143(13) Uani 1.000000 .
C4 C 0.8383(8) 0.5916(6) 0.6782(5) 0.0127(12) Uani 1.000000 .
C3 C 0.7229(9) 0.6462(6) 0.6020(6) 0.0175(14) Uani 1.000000 .
C12 C 1.0613(8) 0.8273(6) 0.9615(6) 0.0156(13) Uani 1.000000 .
C19 C 0.2191(9) 0.1474(6) -0.3983(6) 0.0181(14) Uani 1.000000 .
H19 H 0.1799(9) 0.2269(6) -0.3728(6) 0.0217(16) Uiso 1.000000 R
C17 C 0.4326(9) 0.1569(6) -0.0049(6) 0.0194(14) Uani 1.000000 .
H17 H 0.4144(9) 0.1163(6) 0.0478(6) 0.0233(17) Uiso 1.000000 R
C1 C 0.7179(8) 0.4736(6) 0.4408(6) 0.0156(13) Uani 1.000000 .
C14 C 0.4756(9) 0.2758(6) -0.1569(6) 0.0192(14) Uani 1.000000 .
H14 H 0.4908(9) 0.3205(6) -0.2076(6) 0.0231(17) Uiso 1.000000 R
C22 C 0.3278(9) -0.0788(7) -0.4805(6) 0.0212(15) Uani 1.000000 .
H22 H 0.3669(9) -0.1574(7) -0.5090(6) 0.0255(17) Uiso 1.000000 R
C18 C 0.1677(9) 0.0849(6) -0.5131(6) 0.0207(14) Uani 1.000000 .
H18 H 0.0899(9) 0.1225(6) -0.5651(6) 0.0248(17) Uiso 1.000000 R
C13 C 0.5370(9) 0.3300(7) -0.0389(6) 0.0208(14) Uani 1.000000 .
H13 H 0.5958(9) 0.4119(7) -0.0109(6) 0.0250(17) Uiso 1.000000 R

loop_
_atom_site_aniso_label
_atom_site_aniso_U_11
_atom_site_aniso_U_22
_atom_site_aniso_U_33
_atom_site_aniso_U_12
_atom_site_aniso_U_13
_atom_site_aniso_U_23
I1 0.0138(2) 0.0176(2) 0.0118(2) 0.00066(15) 0.00402(15) 0.00156(15)
I2 0.0153(2) 0.0164(2) 0.0125(2) 0.00143(16) 0.00412(16) 0.00068(16)
F7 0.022(2) 0.0163(19) 0.018(2) 0.0001(15) 0.0066(16) 0.0050(16)
F2 0.022(2) 0.0143(18) 0.0173(19) 0.0072(15) 0.0097(16) 0.0028(15)
F5 0.022(2) 0.023(2) 0.0117(18) -0.0045(16) 0.0057(16) 0.0056(15)
F3 0.022(2) 0.0157(19) 0.0162(19) 0.0061(15) 0.0054(16) 0.0038(15)
F4 0.022(2) 0.0135(18) 0.0148(19) 0.0048(15) 0.0057(16) -0.0012(15)
F6 0.021(2) 0.0115(18) 0.020(2) -0.0017(15) 0.0046(16) 0.0022(15)
F8 0.022(2) 0.0143(19) 0.019(2) -0.0043(15) 0.0065(16) 0.0005(15)
F1 0.021(2) 0.020(2) 0.017(2) 0.0079(16) 0.0031(16) 0.0072(16)
N1 0.020(3) 0.022(3) 0.017(3) 0.002(2) 0.007(2) 0.003(2)
N2 0.012(3) 0.024(3) 0.020(3) -0.002(2) 0.006(2) 0.006(2)
C7 0.016(3) 0.016(3) 0.018(3) 0.006(3) 0.010(3) 0.005(3)
C5 0.008(3) 0.016(3) 0.012(3) -0.000(2) 0.002(2) 0.003(2)
C8 0.011(3) 0.020(3) 0.021(3) 0.004(2) 0.006(3) 0.009(3)
C20 0.019(3) 0.015(3) 0.017(3) 0.002(3) 0.009(3) 0.005(3)
C15 0.012(3) 0.012(3) 0.012(3) 0.002(2) 0.004(2) 0.001(2)
C6 0.013(3) 0.011(3) 0.019(3) 0.002(2) 0.011(3) 0.001(2)
C2 0.009(3) 0.015(3) 0.015(3) -0.000(2) 0.000(2) 0.006(2)
C16 0.018(3) 0.017(3) 0.016(3) 0.001(3) 0.003(3) 0.004(3)
C11 0.016(3) 0.012(3) 0.021(3) 0.007(2) 0.008(3) 0.008(3)
C21 0.018(3) 0.012(3) 0.024(4) 0.005(3) 0.004(3) 0.003(3)
C9 0.014(3) 0.014(3) 0.015(3) 0.004(2) 0.004(3) 0.001(2)
C10 0.014(3) 0.011(3) 0.021(4) 0.004(2) 0.009(3) 0.006(3)
C4 0.012(3) 0.017(3) 0.010(3) -0.001(2) 0.004(2) 0.004(2)
C3 0.015(3) 0.018(3) 0.022(4) 0.007(3) 0.009(3) 0.006(3)
C12 0.011(3) 0.010(3) 0.024(4) 0.000(2) 0.004(3) 0.005(3)
C19 0.017(3) 0.020(3) 0.021(3) 0.002(3) 0.009(3) 0.008(3)
C17 0.017(3) 0.019(3) 0.028(4) 0.002(3) 0.010(3) 0.012(3)
C1 0.013(3) 0.017(3) 0.015(3) 0.001(2) 0.000(3) 0.006(3)
C14 0.016(3) 0.018(3) 0.019(3) 0.003(3) 0.003(3) 0.001(3)
C22 0.023(4) 0.019(3) 0.023(4) 0.003(3) 0.013(3) 0.001(3)
C18 0.019(3) 0.016(3) 0.022(4) -0.001(3) 0.002(3) 0.003(3)
C13 0.018(3) 0.017(3) 0.025(4) 0.003(3) 0.006(3) 0.002(3)

loop_
_atom_type_symbol
_atom_type_scat_dispersion_real
_atom_type_scat_dispersion_imag
_atom_type_scat_Cromer_Mann_a1
_atom_type_scat_Cromer_Mann_a2
_atom_type_scat_Cromer_Mann_a3
_atom_type_scat_Cromer_Mann_a4
_atom_type_scat_Cromer_Mann_b1
_atom_type_scat_Cromer_Mann_b2
_atom_type_scat_Cromer_Mann_b3
_atom_type_scat_Cromer_Mann_b4
_atom_type_scat_Cromer_Mann_c
_atom_type_scat_source
_atom_type_scat_dispersion_source
I -0.41187 1.83264 20.14720 18.99490 7.51380 2.27350 4.34700 0.38140 27.76600 66.87760 4.07119989395 'International Tables Volume C Table 6.1.1.4 (pp. 500-502)' 'Henke, Gullikson and Davis, At. Data and Nucl. Data Tables, 1993, 54, 2'
H 0.00000 0.00000 0.49300 0.32291 0.14019 0.04081 10.51090 26.12570 3.14236 57.79970 0.0030380000826 'International Tables Volume C Table 6.1.1.4 (pp. 500-502)' 'Henke, Gullikson and Davis, At. Data and Nucl. Data Tables, 1993, 54, 2'
C 0.00347 0.00161 2.31000 1.02000 1.58860 0.86500 20.84390 10.20750 0.56870 51.65120 0.215599998832 'International Tables Volume C Table 6.1.1.4 (pp. 500-502)' 'Henke, Gullikson and Davis, At. Data and Nucl. Data Tables, 1993, 54, 2'
F 0.01794 0.01033 3.53920 2.64120 1.51700 1.02430 10.28250 4.29440 0.26150 26.14760 0.277599990368 'International Tables Volume C Table 6.1.1.4 (pp. 500-502)' 'Henke, Gullikson and Davis, At. Data and Nucl. Data Tables, 1993, 54, 2'
N 0.00653 0.00323 12.21260 3.13220 2.01250 1.16630 0.00570 9.89330 28.99750 0.58260 -11.5290002823 'International Tables Volume C Table 6.1.1.4 (pp. 500-502)' 'Henke, Gullikson and Davis, At. Data and Nucl. Data Tables, 1993, 54, 2'

loop_
_geom_angle_atom_site_label_1
_geom_angle_atom_site_label_2
_geom_angle_atom_site_label_3
_geom_angle
_geom_angle_site_symmetry_1
_geom_angle_site_symmetry_3
_geom_angle_publ_flag
C13 N1 C17 118.3(6) . . ?
C18 N2 C22 117.4(6) . . ?
C8 C7 I2 121.2(5) . . ?
C12 C7 I2 121.7(5) . . ?
C12 C7 C8 117.1(6) . . ?
C6 C5 F3 118.9(5) . . ?
C4 C5 F3 120.0(6) . . ?
C4 C5 C6 121.1(6) . . ?
C7 C8 F5 120.7(6) . . ?
C9 C8 F5 118.0(6) . . ?
C9 C8 C7 121.3(6) . . ?
C21 C20 C15 121.0(6) . . ?
C19 C20 C15 121.3(6) . . ?
C19 C20 C21 117.7(6) . . ?
C16 C15 C20 120.7(6) . . ?
C14 C15 C20 121.0(6) . . ?
C14 C15 C16 118.3(6) . . ?
C5 C6 F4 117.1(6) . . ?
C1 C6 F4 121.3(6) . . ?
C1 C6 C5 121.6(6) . . ?
C3 C2 F1 118.7(6) . . ?
C1 C2 F1 119.8(6) . . ?
C1 C2 C3 121.5(6) . . ?
H16 C16 C15 120.5(4) . . ?
C17 C16 C15 119.1(6) . . ?
C17 C16 H16 120.5(4) . . ?
C10 C11 F7 120.1(6) . . ?
C12 C11 F7 118.5(6) . . ?
C12 C11 C10 121.3(6) . . ?
H21 C21 C20 120.6(4) . . ?
C22 C21 C20 118.8(6) . . ?
C22 C21 H21 120.6(4) . . ?
C8 C9 F6 118.1(6) . . ?
C10 C9 F6 120.5(6) . . ?
C10 C9 C8 121.3(6) . . ?
C9 C10 C11 117.5(6) . . ?
C4 C10 C11 121.2(6) . . ?
C4 C10 C9 121.2(5) . . ?
C10 C4 C5 121.7(5) . . ?
C3 C4 C5 117.0(6) . . ?
C3 C4 C10 121.4(6) . . ?
C2 C3 F2 118.3(6) . . ?
C4 C3 F2 120.3(6) . . ?
C4 C3 C2 121.5(6) . . ?
C7 C12 F8 120.7(6) . . ?
C11 C12 F8 118.0(6) . . ?
C11 C12 C7 121.3(6) . . ?
H19 C19 C20 120.6(4) . . ?
C18 C19 C20 118.9(6) . . ?
C18 C19 H19 120.6(4) . . ?
C16 C17 N1 122.7(6) . . ?
H17 C17 N1 118.6(4) . . ?
H17 C17 C16 118.6(4) . . ?
C6 C1 I1 120.9(5) . . ?
C2 C1 I1 121.8(5) . . ?
C2 C1 C6 117.3(6) . . ?
H14 C14 C15 120.8(4) . . ?
C13 C14 C15 118.4(7) . . ?
C13 C14 H14 120.8(4) . . ?
C21 C22 N2 123.7(6) . . ?
H22 C22 N2 118.1(4) . . ?
H22 C22 C21 118.1(4) . . ?
C19 C18 N2 123.4(7) . . ?
H18 C18 N2 118.3(4) . . ?
H18 C18 C19 118.3(4) . . ?
C14 C13 N1 123.2(7) . . ?
H13 C13 N1 118.4(4) . . ?
H13 C13 C14 118.4(4) . . ?

loop_
_geom_bond_atom_site_label_1
_geom_bond_atom_site_label_2
_geom_bond_distance
_geom_bond_site_symmetry_2
_geom_bond_publ_flag
I1 C1 2.115(7) . ?
I2 C7 2.106(7) . ?
F7 C11 1.346(7) . ?
F2 C3 1.338(7) . ?
F5 C8 1.340(7) . ?
F3 C5 1.333(7) . ?
F4 C6 1.342(7) . ?
F6 C9 1.343(7) . ?
F8 C12 1.347(7) . ?
F1 C2 1.347(7) . ?
N1 C17 1.346(9) . ?
N1 C13 1.321(9) . ?
N2 C22 1.330(9) . ?
N2 C18 1.343(9) . ?
C7 C8 1.389(9) . ?
C7 C12 1.389(9) . ?
C5 C6 1.396(9) . ?
C5 C4 1.393(9) . ?
C8 C9 1.390(9) . ?
C20 C15 1.480(8) . ?
C20 C21 1.409(9) . ?
C20 C19 1.391(9) . ?
C15 C16 1.399(9) . ?
C15 C14 1.386(9) . ?
C6 C1 1.380(9) . ?
C2 C3 1.388(9) . ?
C2 C1 1.385(9) . ?
C16 H16 0.9500 . ?
C16 C17 1.377(10) . ?
C11 C10 1.384(9) . ?
C11 C12 1.387(9) . ?
C21 H21 0.9500 . ?
C21 C22 1.378(10) . ?
C9 C10 1.382(9) . ?
C10 C4 1.488(8) . ?
C4 C3 1.393(9) . ?
C19 H19 0.9500 . ?
C19 C18 1.386(10) . ?
C17 H17 0.9500 . ?
C14 H14 0.9500 . ?
C14 C13 1.402(10) . ?
C22 H22 0.9500 . ?
C18 H18 0.9500 . ?
C13 H13 0.9500 . ?

loop_
_geom_torsion_atom_site_label_1
_geom_torsion_atom_site_label_2
_geom_torsion_atom_site_label_3
_geom_torsion_atom_site_label_4
_geom_torsion
_geom_torsion_site_symmetry_1
_geom_torsion_site_symmetry_2
_geom_torsion_site_symmetry_3
_geom_torsion_site_symmetry_4
_geom_torsion_publ_flag
I1 C1 C6 F4 1.4(6) . . . . ?
I1 C1 C6 C5 -179.6(5) . . . . ?
I1 C1 C2 F1 2.5(6) . . . . ?
I1 C1 C2 C3 -178.2(5) . . . . ?
I2 C7 C8 F5 1.3(5) . . . . ?
I2 C7 C8 C9 -179.5(5) . . . . ?
I2 C7 C12 F8 1.4(6) . . . . ?
I2 C7 C12 C11 -178.7(5) . . . . ?
F7 C11 C10 C9 178.9(6) . . . . ?
F7 C11 C10 C4 -1.1(7) . . . . ?
F7 C11 C12 F8 0.2(6) . . . . ?
F7 C11 C12 C7 -179.7(5) . . . . ?
F2 C3 C2 F1 -2.4(7) . . . . ?
F2 C3 C2 C1 178.4(6) . . . . ?
F2 C3 C4 C5 179.9(6) . . . . ?
F2 C3 C4 C10 0.0(7) . . . . ?
F5 C8 C7 C12 -178.4(6) . . . . ?
F5 C8 C9 F6 -1.3(6) . . . . ?
F5 C8 C9 C10 177.7(5) . . . . ?
F3 C5 C6 F4 -2.1(6) . . . . ?
F3 C5 C6 C1 178.9(5) . . . . ?
F3 C5 C4 C10 0.5(7) . . . . ?
F3 C5 C4 C3 -179.5(6) . . . . ?
F4 C6 C5 C4 177.0(5) . . . . ?
F4 C6 C1 C2 -178.6(6) . . . . ?
F6 C9 C8 C7 179.5(5) . . . . ?
F6 C9 C10 C11 179.4(6) . . . . ?
F6 C9 C10 C4 -0.6(7) . . . . ?
F8 C12 C7 C8 -178.9(6) . . . . ?
F8 C12 C11 C10 177.8(5) . . . . ?
F1 C2 C3 C4 176.9(5) . . . . ?
F1 C2 C1 C6 -177.4(6) . . . . ?
N1 C17 C16 C15 -2.2(8) . . . . ?
N1 C13 C14 C15 -1.0(8) . . . . ?
N2 C22 C21 C20 -0.9(8) . . . . ?
N2 C18 C19 C20 -1.7(8) . . . . ?
C7 C8 C9 C10 -1.5(8) . . . . ?
C7 C12 C11 C10 -2.0(7) . . . . ?
C5 C6 C1 C2 0.4(7) . . . . ?
C5 C4 C10 C11 119.4(6) . . . . ?
C5 C4 C10 C9 -60.6(7) . . . . ?
C5 C4 C3 C2 0.7(7) . . . . ?
C8 C9 C10 C11 0.4(7) . . . . ?
C8 C9 C10 C4 -179.6(6) . . . . ?
C20 C15 C16 C17 179.8(6) . . . . ?
C20 C15 C14 C13 -178.2(6) . . . . ?
C6 C1 C2 C3 1.8(8) . . . . ?
C2 C3 C4 C10 -179.2(6) . . . . ?
C11 C10 C4 C3 -60.7(7) . . . . ?
C9 C10 C4 C3 119.4(6) . . . . ?
